data_4515622
loop_
_publ_author_name
'Xiong, Xiaodong'
'Yeung, Ying-Yeung'

_publ_section_title
;
 Ammonium Salt-Catalyzed Highly Practical Ortho-Selective Monohalogenation
 and Phenylselenation of Phenols: Scope and Applications
;
_journal_issue 5
_journal_name_full 'ACS Catalysis'
_journal_page_first 4033
_journal_paper_doi 10.1021/acscatal.8b00327
_journal_volume 8
_journal_year 2018
_chemical_formula_sum 'C6 H4 Br Cl O'
_chemical_formula_weight 207.45
_space_group_crystal_system orthorhombic
_space_group_IT_number 19
_space_group_name_Hall 'P 2ac 2ab'
_space_group_name_H-M_alt 'P 21 21 21'
_atom_sites_solution_hydrogens geom
_audit_creation_method SHELXL-2014/6
_cell_angle_alpha 90
_cell_angle_beta 90
_cell_angle_gamma 90
_cell_formula_units_Z 4
_cell_length_a 5.2204(12)
_cell_length_b 11.214(3)
_cell_length_c 11.717(3)
_cell_measurement_reflns_used 143
_cell_measurement_temperature 296(2)
_cell_measurement_theta_max 15
_cell_measurement_theta_min 15
_cell_volume 685.9(3)
_computing_cell_refinement 'BRUKER KAPPA APEXII DUO DIFFRACTOMETER'
_computing_data_collection 'BRUKER KAPPA APEXII DUO DIFFRACTOMETER'
_computing_data_reduction 'BRUKER KAPPA APEXII DUO DIFFRACTOMETER'
_computing_molecular_graphics 'BRUKER SHELXTL'
_computing_publication_material 'BRUKER SHELXTL'
_computing_structure_refinement 'SHELXL-2014/6 (Sheldrick, 2014)'
_diffrn_ambient_temperature 296(2)
_diffrn_measured_fraction_theta_full 1.000
_diffrn_measured_fraction_theta_max 1.000
_diffrn_measurement_device_type 'BRUKER KAPPA APEXII DUO DIFFRACTOMETER'
_diffrn_measurement_method 'PHI & OMEGA SCAN'
_diffrn_radiation_type MoK\a
_diffrn_radiation_wavelength 0.71073
_diffrn_reflns_av_R_equivalents 0.0498
_diffrn_reflns_av_unetI/netI 0.0426
_diffrn_reflns_Laue_measured_fraction_full 1.000
_diffrn_reflns_Laue_measured_fraction_max 1.000
_diffrn_reflns_limit_h_max 6
_diffrn_reflns_limit_h_min -6
_diffrn_reflns_limit_k_max 13
_diffrn_reflns_limit_k_min -12
_diffrn_reflns_limit_l_max 13
_diffrn_reflns_limit_l_min -14
_diffrn_reflns_number 5837
_diffrn_reflns_point_group_measured_fraction_full 0.999
_diffrn_reflns_point_group_measured_fraction_max 0.999
_diffrn_reflns_theta_full 25.242
_diffrn_reflns_theta_max 25.247
_diffrn_reflns_theta_min 2.514
_exptl_absorpt_coefficient_mu 6.288
_exptl_absorpt_correction_T_max 0.7456
_exptl_absorpt_correction_T_min 0.5098
_exptl_absorpt_correction_type multi-scan
_exptl_crystal_colour colourless
_exptl_crystal_density_diffrn 2.009
_exptl_crystal_description block
_exptl_crystal_F_000 400
_exptl_crystal_size_max 0.400
_exptl_crystal_size_mid 0.300
_exptl_crystal_size_min 0.200
_refine_diff_density_max 1.247
_refine_diff_density_min -0.902
_refine_diff_density_rms 0.202
_refine_ls_abs_structure_details
;
 Flack x determined using 394 quotients [(I+)-(I-)]/[(I+)+(I-)]
 (Parsons, Flack and Wagner, Acta Cryst. B69 (2013) 249-259).
;
_refine_ls_abs_structure_Flack 0.149(10)
_refine_ls_extinction_method none
_refine_ls_goodness_of_fit_ref 1.149
_refine_ls_hydrogen_treatment constr
_refine_ls_matrix_type full
_refine_ls_number_parameters 82
_refine_ls_number_reflns 1239
_refine_ls_number_restraints 0
_refine_ls_restrained_S_all 1.149
_refine_ls_R_factor_all 0.0641
_refine_ls_R_factor_gt 0.0545
_refine_ls_shift/su_max 0.001
_refine_ls_shift/su_mean 0.000
_refine_ls_structure_factor_coef Fsqd
_refine_ls_weighting_details 'w=1/[\s^2^(Fo^2^)+(0.1101P)^2^+1.7595P] where P=(Fo^2^+2Fc^2^)/3'
_refine_ls_weighting_scheme calc
_refine_ls_wR_factor_gt 0.1707
_refine_ls_wR_factor_ref 0.1833
_reflns_Friedel_coverage 0.641
_reflns_Friedel_fraction_full 0.998
_reflns_Friedel_fraction_max 0.998
_reflns_number_gt 1081
_reflns_number_total 1239
_reflns_threshold_expression 'I > 2\s(I)'
_cod_data_source_file cs8b00327_si_005.cif
_cod_data_source_block XXD226
_cod_database_code 4515622
_shelx_space_group_comment
;
The symmetry employed for this shelxl refinement is uniquely defined
by the following loop, which should always be used as a source of
symmetry information in preference to the above space-group names.
They are only intended as comments.
;
_shelx_estimated_absorpt_t_min 0.188
_shelx_estimated_absorpt_t_max 0.366
_shelxl_version_number 2014/6

loop_
_space_group_symop_operation_xyz
'x, y, z'
'-x+1/2, -y, z+1/2'
'-x, y+1/2, -z+1/2'
'x+1/2, -y+1/2, -z'

loop_
_atom_site_label
_atom_site_type_symbol
_atom_site_fract_x
_atom_site_fract_y
_atom_site_fract_z
_atom_site_U_iso_or_equiv
_atom_site_adp_type
_atom_site_occupancy
_atom_site_site_symmetry_order
_atom_site_calc_flag
_atom_site_refinement_flags_posn
_atom_site_refinement_flags_adp
O1 O 0.5285(19) 0.6777(8) 0.4752(9) 0.054(2) Uani 1 1 d . .
H1A H 0.6711 0.7071 0.4837 0.081 Uiso 1 1 calc R U
Br1 Br 0.1548(2) 0.51278(14) 0.58045(13) 0.0573(6) Uani 1 1 d . .
Cl1 Cl 0.9278(5) 0.6546(3) 0.2901(3) 0.0407(8) Uani 1 1 d . .
C1 C 0.552(2) 0.5675(9) 0.4280(10) 0.033(2) Uani 1 1 d . .
C2 C 0.392(2) 0.4792(12) 0.4654(10) 0.042(3) Uani 1 1 d . .
C3 C 0.409(3) 0.3637(11) 0.4227(12) 0.049(3) Uani 1 1 d . .
H3A H 0.3063 0.3033 0.4519 0.059 Uiso 1 1 calc R U
C4 C 0.581(3) 0.3402(13) 0.3365(14) 0.056(4) Uani 1 1 d . .
H4A H 0.5856 0.2645 0.3041 0.067 Uiso 1 1 calc R U
C5 C 0.747(3) 0.4269(12) 0.2971(12) 0.046(3) Uani 1 1 d . .
H5A H 0.8701 0.4091 0.2423 0.055 Uiso 1 1 calc R U
C6 C 0.726(2) 0.5414(11) 0.3414(10) 0.037(3) Uani 1 1 d . .

loop_
_atom_site_aniso_label
_atom_site_aniso_U_11
_atom_site_aniso_U_22
_atom_site_aniso_U_33
_atom_site_aniso_U_23
_atom_site_aniso_U_13
_atom_site_aniso_U_12
O1 0.051(5) 0.040(5) 0.070(6) -0.013(4) 0.023(5) -0.004(4)
Br1 0.0501(8) 0.0631(10) 0.0588(10) 0.0037(7) 0.0059(6) 0.0041(7)
Cl1 0.0404(14) 0.0291(14) 0.0526(17) 0.0017(13) 0.0140(13) -0.0050(11)
C1 0.035(5) 0.023(5) 0.041(6) -0.005(5) -0.005(5) 0.005(4)
C2 0.040(6) 0.053(7) 0.034(6) 0.003(6) -0.001(5) 0.012(6)
C3 0.054(7) 0.025(5) 0.069(8) 0.001(6) 0.000(7) 0.001(5)
C4 0.056(8) 0.042(8) 0.069(9) -0.010(7) -0.015(8) 0.012(7)
C5 0.051(7) 0.037(7) 0.049(7) -0.001(6) -0.001(6) 0.000(6)
C6 0.041(6) 0.032(6) 0.038(6) 0.002(5) -0.003(5) 0.008(5)

loop_
_atom_type_symbol
_atom_type_description
_atom_type_scat_dispersion_real
_atom_type_scat_dispersion_imag
_atom_type_scat_source
C C 0.0033 0.0016 'International Tables Vol C Tables 4.2.6.8 and 6.1.1.4'
H H 0.0000 0.0000 'International Tables Vol C Tables 4.2.6.8 and 6.1.1.4'
O O 0.0106 0.0060 'International Tables Vol C Tables 4.2.6.8 and 6.1.1.4'
Cl Cl 0.1484 0.1585 'International Tables Vol C Tables 4.2.6.8 and 6.1.1.4'
Br Br -0.2901 2.4595 'International Tables Vol C Tables 4.2.6.8 and 6.1.1.4'

loop_
_geom_angle_atom_site_label_1
_geom_angle_atom_site_label_2
_geom_angle_atom_site_label_3
_geom_angle
O1 C1 C2 118.3(11)
O1 C1 C6 123.1(11)
C2 C1 C6 118.6(10)
C1 C2 C3 121.3(12)
C1 C2 Br1 119.3(10)
C3 C2 Br1 119.3(10)
C4 C3 C2 119.0(13)
C3 C4 C5 121.3(13)
C4 C5 C6 118.4(13)
C5 C6 C1 121.3(12)
C5 C6 Cl1 119.4(10)
C1 C6 Cl1 119.3(9)

loop_
_geom_bond_atom_site_label_1
_geom_bond_atom_site_label_2
_geom_bond_distance
O1 C1 1.359(13)
Br1 C2 1.869(12)
Cl1 C6 1.757(13)
C1 C2 1.367(17)
C1 C6 1.392(17)
C2 C3 1.392(18)
C3 C4 1.38(2)
C4 C5 1.38(2)
C5 C6 1.390(19)
